data_1503364
loop_
_publ_author_name
'Vivat, J\'er\^ome F'
'Adams, Harry'
'Harrity, Joseph P. A.'

_publ_section_title
;
 Ambient temperature nitrogen-directed difluoroalkynylborane
 Carboni-Lindsey cycloaddition reactions.
;
_journal_issue 1
_journal_name_full 'Organic letters'
_journal_page_first 160
_journal_page_last 163
_journal_paper_doi 10.1021/ol902573x
_journal_volume 12
_journal_year 2010
_chemical_formula_sum 'C15 H14 B F2 N5'
_chemical_formula_weight 313.12
_chemical_name_systematic
; 
 ? 
;
_space_group_IT_number 14
_symmetry_cell_setting monoclinic
_symmetry_space_group_name_Hall '-P 2ybc'
_symmetry_space_group_name_H-M 'P 1 21/c 1'
_atom_sites_solution_hydrogens geom
_atom_sites_solution_primary direct
_atom_sites_solution_secondary difmap
_audit_creation_method SHELXL-97
_cell_angle_alpha 90.00
_cell_angle_beta 116.104(5)
_cell_angle_gamma 90.00
_cell_formula_units_Z 4
_cell_length_a 13.8977(10)
_cell_length_b 7.8695(7)
_cell_length_c 14.3962(10)
_cell_measurement_reflns_used 2794
_cell_measurement_temperature 150(2)
_cell_measurement_theta_max 27.47
_cell_measurement_theta_min 2.84
_cell_volume 1413.9(2)
_computing_cell_refinement 'Bruker SAINT'
_computing_data_collection 'Bruker APEX2'
_computing_data_reduction 'Bruker SAINT'
_computing_molecular_graphics 'Bruker SHELXTL'
_computing_publication_material 'Bruker SHELXTL'
_computing_structure_refinement 'SHELXL-97 (Sheldrick, 2008)'
_computing_structure_solution 'SHELXS-97 (Sheldrick, 2008)'
_diffrn_ambient_temperature 150(2)
_diffrn_detector_area_resol_mean 100
_diffrn_measured_fraction_theta_full 0.996
_diffrn_measured_fraction_theta_max 0.994
_diffrn_measurement_device_type 'Bruker APEX-II CCD'
_diffrn_measurement_method '\f and \w scans'
_diffrn_radiation_monochromator graphite
_diffrn_radiation_source 'fine-focus sealed tube'
_diffrn_radiation_type MoK\a
_diffrn_radiation_wavelength 0.71073
_diffrn_reflns_av_R_equivalents 0.0246
_diffrn_reflns_av_sigmaI/netI 0.0343
_diffrn_reflns_limit_h_max 18
_diffrn_reflns_limit_h_min -17
_diffrn_reflns_limit_k_max 10
_diffrn_reflns_limit_k_min -9
_diffrn_reflns_limit_l_max 18
_diffrn_reflns_limit_l_min -18
_diffrn_reflns_number 7901
_diffrn_reflns_theta_full 25.00
_diffrn_reflns_theta_max 27.55
_diffrn_reflns_theta_min 2.84
_exptl_absorpt_coefficient_mu 0.110
_exptl_absorpt_correction_T_max 0.9891
_exptl_absorpt_correction_T_min 0.9677
_exptl_absorpt_correction_type multi-scan
_exptl_absorpt_process_details sadabs
_exptl_crystal_colour colourless
_exptl_crystal_density_diffrn 1.471
_exptl_crystal_density_method 'not measured'
_exptl_crystal_description PLATE
_exptl_crystal_F_000 648
_exptl_crystal_size_max 0.30
_exptl_crystal_size_mid 0.30
_exptl_crystal_size_min 0.10
_refine_diff_density_max 0.312
_refine_diff_density_min -0.373
_refine_diff_density_rms 0.054
_refine_ls_goodness_of_fit_ref 1.071
_refine_ls_hydrogen_treatment constr
_refine_ls_matrix_type full
_refine_ls_number_parameters 210
_refine_ls_number_reflns 3247
_refine_ls_number_restraints 0
_refine_ls_restrained_S_all 1.071
_refine_ls_R_factor_all 0.0532
_refine_ls_R_factor_gt 0.0413
_refine_ls_shift/su_max 0.000
_refine_ls_shift/su_mean 0.000
_refine_ls_structure_factor_coef Fsqd
_refine_ls_weighting_details 'calc w=1/[\s^2^(Fo^2^)+(0.0577P)^2^+0.4249P] where P=(Fo^2^+2Fc^2^)/3'
_refine_ls_weighting_scheme calc
_refine_ls_wR_factor_gt 0.1077
_refine_ls_wR_factor_ref 0.1156
_reflns_number_gt 2615
_reflns_number_total 3247
_reflns_threshold_expression >2sigma(I)
_cod_data_source_file ol902573x_si_002.cif
_cod_data_source_block jfv440_0m
_cod_depositor_comments
;
The following automatic conversions were performed:

'_symmetry_cell_setting' value 'Monoclinic' changed to 'monoclinic'
according to /home/saulius/struct/CIF-dictionaries/cif_core.dic
dictionary named 'cif_core.dic' version 2.4.2 from 2011-04-26.

Automatic conversion script
Id: cif_fix_values 1715 2011-07-08 13:25:40Z adriana 
;
_cod_original_cell_volume 1413.88(19)
_cod_original_sg_symbol_H-M P2(1)/c
_cod_database_code 1503364

loop_
_symmetry_equiv_pos_as_xyz
'x, y, z'
'-x, y+1/2, -z+1/2'
'-x, -y, -z'
'x, -y-1/2, z-1/2'

loop_
_atom_site_label
_atom_site_type_symbol
_atom_site_fract_x
_atom_site_fract_y
_atom_site_fract_z
_atom_site_U_iso_or_equiv
_atom_site_adp_type
_atom_site_occupancy
_atom_site_symmetry_multiplicity
_atom_site_calc_flag
_atom_site_refinement_flags
B1 B 0.29702(13) 0.6114(2) 0.09920(13) 0.0176(3) Uani 1 1 d .
F1 F 0.28608(7) 0.70447(12) 0.01359(7) 0.0238(2) Uani 1 1 d .
F2 F 0.40354(7) 0.59309(12) 0.16870(7) 0.0224(2) Uani 1 1 d .
N1 N 0.23912(9) 0.71100(16) 0.15851(9) 0.0169(3) Uani 1 1 d .
N2 N 0.15351(9) 0.62382(17) 0.15638(9) 0.0163(3) Uani 1 1 d .
N3 N 0.06280(9) 0.36315(17) 0.09452(9) 0.0178(3) Uani 1 1 d .
N4 N 0.05988(9) 0.21141(17) 0.04848(9) 0.0180(3) Uani 1 1 d .
N5 N 0.12480(10) 0.01697(17) -0.02690(10) 0.0203(3) Uani 1 1 d .
H5A H 0.0722 -0.0508 -0.0325 0.024 Uiso 1 1 calc R
H5B H 0.1712 -0.0163 -0.0495 0.024 Uiso 1 1 calc R
C1 C 0.25382(12) 0.8479(2) 0.21761(11) 0.0189(3) Uani 1 1 d .
C2 C 0.17542(12) 0.8481(2) 0.25370(12) 0.0209(3) Uani 1 1 d .
H2 H 0.1667 0.9313 0.2972 0.025 Uiso 1 1 calc R
C3 C 0.11310(12) 0.7051(2) 0.21448(11) 0.0185(3) Uani 1 1 d .
C4 C 0.14103(11) 0.46472(19) 0.10523(11) 0.0156(3) Uani 1 1 d .
C5 C 0.22232(11) 0.4410(2) 0.07268(10) 0.0162(3) Uani 1 1 d .
C6 C 0.21918(11) 0.28796(19) 0.02558(10) 0.0159(3) Uani 1 1 d .
C7 C 0.13442(11) 0.1725(2) 0.01648(11) 0.0165(3) Uani 1 1 d .
C8 C 0.29934(11) 0.24208(19) -0.01246(11) 0.0168(3) Uani 1 1 d .
C9 C 0.40829(12) 0.2712(2) 0.05143(12) 0.0215(3) Uani 1 1 d .
H9 H 0.4300 0.3143 0.1194 0.026 Uiso 1 1 calc R
C10 C 0.48465(12) 0.2375(2) 0.01616(13) 0.0252(4) Uani 1 1 d .
H10 H 0.5581 0.2606 0.0593 0.030 Uiso 1 1 calc R
C11 C 0.45444(12) 0.1705(2) -0.08118(13) 0.0234(3) Uani 1 1 d .
H11 H 0.5069 0.1465 -0.1048 0.028 Uiso 1 1 calc R
C12 C 0.34748(12) 0.1386(2) -0.14424(12) 0.0214(3) Uani 1 1 d .
H12 H 0.3268 0.0913 -0.2110 0.026 Uiso 1 1 calc R
C13 C 0.27021(11) 0.1749(2) -0.11098(11) 0.0186(3) Uani 1 1 d .
H13 H 0.1969 0.1539 -0.1555 0.022 Uiso 1 1 calc R
C14 C 0.34202(12) 0.9703(2) 0.23589(13) 0.0240(4) Uani 1 1 d .
H14A H 0.3915 0.9210 0.2114 0.036 Uiso 1 1 calc R
H14B H 0.3807 0.9946 0.3101 0.036 Uiso 1 1 calc R
H14C H 0.3119 1.0760 0.1982 0.036 Uiso 1 1 calc R
C15 C 0.01967(12) 0.6394(2) 0.22826(12) 0.0205(3) Uani 1 1 d .
H15A H -0.0418 0.6258 0.1604 0.031 Uiso 1 1 calc R
H15B H 0.0013 0.7200 0.2699 0.031 Uiso 1 1 calc R
H15C H 0.0380 0.5293 0.2635 0.031 Uiso 1 1 calc R

loop_
_atom_site_aniso_label
_atom_site_aniso_U_11
_atom_site_aniso_U_22
_atom_site_aniso_U_33
_atom_site_aniso_U_23
_atom_site_aniso_U_13
_atom_site_aniso_U_12
B1 0.0176(7) 0.0178(9) 0.0201(8) -0.0019(6) 0.0106(6) -0.0017(6)
F1 0.0297(5) 0.0213(5) 0.0259(5) 0.0014(4) 0.0173(4) -0.0031(4)
F2 0.0155(4) 0.0211(5) 0.0294(5) -0.0048(4) 0.0087(4) -0.0022(3)
N1 0.0158(6) 0.0155(7) 0.0199(6) 0.0001(5) 0.0082(5) -0.0008(5)
N2 0.0144(5) 0.0168(7) 0.0200(6) -0.0002(5) 0.0095(5) -0.0010(5)
N3 0.0173(6) 0.0167(7) 0.0201(6) 0.0001(5) 0.0088(5) -0.0008(5)
N4 0.0174(6) 0.0169(7) 0.0209(6) -0.0009(5) 0.0095(5) -0.0012(5)
N5 0.0204(6) 0.0175(7) 0.0267(7) -0.0044(5) 0.0137(5) -0.0054(5)
C1 0.0194(7) 0.0154(8) 0.0200(7) 0.0002(6) 0.0069(6) 0.0026(6)
C2 0.0231(7) 0.0191(8) 0.0216(7) -0.0020(6) 0.0108(6) 0.0023(6)
C3 0.0188(7) 0.0189(8) 0.0176(7) 0.0022(6) 0.0078(6) 0.0051(6)
C4 0.0164(6) 0.0142(7) 0.0163(6) 0.0006(5) 0.0073(5) 0.0009(5)
C5 0.0152(6) 0.0187(8) 0.0144(6) 0.0023(6) 0.0063(5) 0.0008(6)
C6 0.0144(6) 0.0172(8) 0.0156(6) 0.0022(6) 0.0061(5) 0.0002(6)
C7 0.0152(6) 0.0181(8) 0.0147(6) 0.0014(6) 0.0051(5) -0.0009(6)
C8 0.0174(7) 0.0138(8) 0.0208(7) 0.0021(6) 0.0100(6) 0.0001(6)
C9 0.0198(7) 0.0208(9) 0.0239(8) -0.0046(6) 0.0096(6) -0.0012(6)
C10 0.0164(7) 0.0245(9) 0.0341(9) -0.0062(7) 0.0106(6) -0.0019(6)
C11 0.0234(7) 0.0207(9) 0.0324(8) -0.0001(7) 0.0181(7) 0.0006(6)
C12 0.0257(8) 0.0200(8) 0.0218(7) -0.0019(6) 0.0136(6) -0.0014(6)
C13 0.0171(7) 0.0179(8) 0.0213(7) -0.0008(6) 0.0090(6) -0.0029(6)
C14 0.0227(7) 0.0190(9) 0.0288(8) -0.0045(7) 0.0100(6) -0.0022(6)
C15 0.0191(7) 0.0233(9) 0.0223(7) 0.0021(6) 0.0119(6) 0.0039(6)

loop_
_atom_type_symbol
_atom_type_description
_atom_type_scat_dispersion_real
_atom_type_scat_dispersion_imag
_atom_type_scat_source
C C 0.0033 0.0016 'International Tables Vol C Tables 4.2.6.8 and 6.1.1.4'
H H 0.0000 0.0000 'International Tables Vol C Tables 4.2.6.8 and 6.1.1.4'
N N 0.0061 0.0033 'International Tables Vol C Tables 4.2.6.8 and 6.1.1.4'
B B 0.0013 0.0007 'International Tables Vol C Tables 4.2.6.8 and 6.1.1.4'
F F 0.0171 0.0103 'International Tables Vol C Tables 4.2.6.8 and 6.1.1.4'

loop_
_geom_angle_atom_site_label_1
_geom_angle_atom_site_label_2
_geom_angle_atom_site_label_3
_geom_angle
F2 B1 F1 111.28(12)
F2 B1 N1 107.03(12)
F1 B1 N1 109.27(13)
F2 B1 C5 116.83(13)
F1 B1 C5 114.62(12)
N1 B1 C5 96.25(11)
C1 N1 N2 107.99(12)
C1 N1 B1 139.48(12)
N2 N1 B1 112.21(12)
C3 N2 N1 110.09(12)
C3 N2 C4 138.13(13)
N1 N2 C4 111.16(11)
C4 N3 N4 116.20(12)
C7 N4 N3 120.46(12)
C7 N5 H5A 120.0
C7 N5 H5B 120.0
H5A N5 H5B 120.0
N1 C1 C2 108.22(13)
N1 C1 C14 121.29(13)
C2 C1 C14 130.49(14)
C3 C2 C1 107.36(14)
C3 C2 H2 126.3
C1 C2 H2 126.3
N2 C3 C2 106.34(13)
N2 C3 C15 122.73(14)
C2 C3 C15 130.93(14)
N3 C4 C5 128.84(14)
N3 C4 N2 120.40(12)
C5 C4 N2 110.76(12)
C6 C5 C4 115.04(13)
C6 C5 B1 135.52(13)
C4 C5 B1 109.41(13)
C5 C6 C7 116.31(13)
C5 C6 C8 121.94(13)
C7 C6 C8 121.75(13)
N4 C7 N5 115.51(13)
N4 C7 C6 123.10(14)
N5 C7 C6 121.38(13)
C13 C8 C9 118.36(13)
C13 C8 C6 122.49(13)
C9 C8 C6 119.13(13)
C10 C9 C8 120.49(14)
C10 C9 H9 119.8
C8 C9 H9 119.8
C11 C10 C9 120.33(14)
C11 C10 H10 119.8
C9 C10 H10 119.8
C10 C11 C12 119.72(14)
C10 C11 H11 120.1
C12 C11 H11 120.1
C11 C12 C13 120.61(14)
C11 C12 H12 119.7
C13 C12 H12 119.7
C12 C13 C8 120.47(13)
C12 C13 H13 119.8
C8 C13 H13 119.8
C1 C14 H14A 109.5
C1 C14 H14B 109.5
H14A C14 H14B 109.5
C1 C14 H14C 109.5
H14A C14 H14C 109.5
H14B C14 H14C 109.5
C3 C15 H15A 109.5
C3 C15 H15B 109.5
H15A C15 H15B 109.5
C3 C15 H15C 109.5
H15A C15 H15C 109.5
H15B C15 H15C 109.5

loop_
_geom_bond_atom_site_label_1
_geom_bond_atom_site_label_2
_geom_bond_distance
B1 F2 1.3820(18)
B1 F1 1.3834(19)
B1 N1 1.611(2)
B1 C5 1.635(2)
N1 C1 1.3319(19)
N1 N2 1.3621(17)
N2 C3 1.3554(19)
N2 C4 1.4239(19)
N3 C4 1.3028(19)
N3 N4 1.3577(18)
N4 C7 1.3413(18)
N5 C7 1.353(2)
N5 H5A 0.8800
N5 H5B 0.8800
C1 C2 1.398(2)
C1 C14 1.488(2)
C2 C3 1.381(2)
C2 H2 0.9500
C3 C15 1.490(2)
C4 C5 1.4129(19)
C5 C6 1.373(2)
C6 C7 1.447(2)
C6 C8 1.4861(19)
C8 C13 1.396(2)
C8 C9 1.402(2)
C9 C10 1.389(2)
C9 H9 0.9500
C10 C11 1.378(2)
C10 H10 0.9500
C11 C12 1.382(2)
C11 H11 0.9500
C12 C13 1.384(2)
C12 H12 0.9500
C13 H13 0.9500
C14 H14A 0.9800
C14 H14B 0.9800
C14 H14C 0.9800
C15 H15A 0.9800
C15 H15B 0.9800
C15 H15C 0.9800
